data_7711025
loop_
_publ_author_name
'Khamis, Noha'
'Clarkson, Guy James'
'Wills, Martin'

_publ_section_title
;
 Heterocycle-containing Noyori-Ikariya Catalysts for Asymmetric Transfer
 Hydrogenation of Ketones
;
_journal_name_full 'Dalton Transactions'
_journal_paper_doi 10.1039/D2DT02411J
_journal_year 2022
_chemical_absolute_configuration rmad
_chemical_formula_moiety 'C29 H34 Cl N3 O2 Ru S2, O'
_chemical_formula_sum 'C29 H34 Cl N3 O3 Ru S2'
_chemical_formula_weight 673.23
_space_group_crystal_system hexagonal
_space_group_IT_number 170
_space_group_name_Hall 'P 65'
_space_group_name_H-M_alt 'P 65'
_atom_sites_solution_hydrogens geom
_atom_sites_solution_primary dual
_audit_creation_date 2021-11-15
_audit_creation_method
;
Olex2 1.3-ac4
(compiled 2020.11.27 svn.r5f609507 for Rigaku Oxford Diffraction, GUI svn.r6214)
;
_audit_update_record
;
2022-06-28 deposited with the CCDC.	2022-08-18 downloaded from the CCDC.
;
_cell_angle_alpha 90
_cell_angle_beta 90
_cell_angle_gamma 120
_cell_formula_units_Z 6
_cell_length_a 16.90780(10)
_cell_length_b 16.90780(10)
_cell_length_c 19.27870(10)
_cell_measurement_reflns_used 72679
_cell_measurement_temperature 150(2)
_cell_measurement_theta_max 73.5640
_cell_measurement_theta_min 2.9580
_cell_volume 4772.90(5)
_computing_cell_refinement 'CrysAlisPro 1.171.41.120a (Rigaku OD, 2021)'
_computing_data_collection 'CrysAlisPro 1.171.41.120a (Rigaku OD, 2021)'
_computing_data_reduction 'CrysAlisPro 1.171.41.120a (Rigaku OD, 2021)'
_computing_molecular_graphics 'Olex2 1.3-ac4 (Dolomanov et al., 2009)'
_computing_publication_material 'Olex2 1.3-ac4 (Dolomanov et al., 2009)'
_computing_structure_refinement 'SHELXL 2018/3 (Sheldrick, 2015)'
_computing_structure_solution 'SHELXT 2018/2 (Sheldrick, 2018)'
_diffrn_ambient_environment N~2~
_diffrn_ambient_temperature 150(2)
_diffrn_detector 'CCD plate'
_diffrn_detector_area_resol_mean 5.3046
_diffrn_detector_type AtlasS2
_diffrn_measured_fraction_theta_full 0.999
_diffrn_measured_fraction_theta_max 0.997
_diffrn_measurement_details
;
List of Runs (angles in degrees, time in seconds):

  # Type    Start    End  Width  t~exp~   \w     \q     \k     \f   Frames
#--------------------------------------------------------------------------
  1  \w    -87.00  -6.00   1.00    4.00    --  -41.82 125.00 120.00   81
  2  \w   -114.00 -14.00   1.00    4.00    --  -41.82 -57.00 120.00  100
  3  \w    -87.00  -6.00   1.00    4.00    --  -41.82 125.00   0.00   81
  4  \w    -87.00  -6.00   1.00    4.00    --  -41.82 125.00  60.00   81
  5  \w    -33.00  66.00   1.00    4.00    --   41.82 -37.00-150.00   99
  6  \w    -21.00  74.00   1.00    4.00    --   41.82 -77.00  30.00   95
  7  \w     97.00 178.00   1.00   16.00    --  107.00 125.00  90.00   81
  8  \w    103.00 178.00   1.00   16.00    --  107.00  77.00 -30.00   75
  9  \w     78.00 178.00   1.00   16.00    --  107.00  61.00 -30.00  100
 10  \w    103.00 178.00   1.00   16.00    --  107.00  77.00-120.00   75
 11  \w     97.00 178.00   1.00   16.00    --  107.00 125.00   0.00   81
 12  \w     97.00 178.00   1.00   16.00    --  107.00 125.00 -30.00   81
 13  \w     81.00 178.00   1.00   16.00    --  107.00  45.00  30.00   97
 14  \w     81.00 178.00   1.00   16.00    --  107.00  45.00  60.00   97
 15  \w     97.00 178.00   1.00   16.00    --  107.00 125.00 120.00   81
 16  \w     97.00 178.00   1.00   16.00    --  107.00 125.00 -90.00   81
 17  \w     35.00 136.00   1.00   16.00    --  107.00 -61.00   0.00  101
 18  \w     97.00 178.00   1.00   16.00    --  107.00 125.00-120.00   81
 19  \w    103.00 178.00   1.00   16.00    --  107.00  77.00-180.00   75
 20  \w    103.00 178.00   1.00   16.00    --  107.00  77.00 120.00   75
 21  \w     81.00 178.00   1.00   16.00    --  107.00  45.00  90.00   97
 22  \w     78.00 178.00   1.00   16.00    --  107.00  61.00 150.00  100
 23  \w     24.00 107.00   1.00   16.00    --  107.00 -94.00 120.00   83
 24  \w     81.00 178.00   1.00   16.00    --  107.00  45.00-120.00   97
 25  \w     97.00 178.00   1.00   16.00    --  107.00 125.00 -60.00   81
 26  \w     81.00 178.00   1.00   16.00    --  107.00  45.00   0.00   97
 27  \w     34.00 133.00   1.00   16.00    --  107.00 -45.00-150.00   99
 28  \w     24.00 107.00   1.00   16.00    --  107.00 -94.00  30.00   83
 29  \w   -114.00 -14.00   1.00    4.00    --  -41.82 -57.00-150.00  100
 30  \w   -114.00 -14.00   1.00    4.00    --  -41.82 -57.00  30.00  100
 31  \w   -114.00 -14.00   1.00    4.00    --  -41.82 -57.00 -60.00  100
 32  \w   -114.00 -14.00   1.00    4.00    --  -41.82 -57.00   0.00  100
 33  \w   -114.00 -14.00   1.00    4.00    --  -41.82 -57.00 -90.00  100
 34  \w   -114.00 -14.00   1.00    4.00    --  -41.82 -57.00 150.00  100
 35  \w    -70.00  31.00   1.00    4.00    --  -41.82  57.00   0.00  101
 36  \w     78.00 127.00   1.00   16.00    --  107.00  61.00 120.00   49
 37  \w     78.00 178.00   1.00   16.00    --  107.00  61.00-180.00  100
 38  \w     78.00 178.00   1.00   16.00    --  107.00  61.00 -90.00  100
;
_diffrn_measurement_device 'four-circle diffractometer'
_diffrn_measurement_device_type 'SuperNova, Dual, Cu at home/near, AtlasS2'
_diffrn_measurement_method '\w scans'
_diffrn_orient_matrix_type 'CrysAlisPro convention (1999,Acta A55,543-557)'
_diffrn_orient_matrix_UB_11 -0.0704208000
_diffrn_orient_matrix_UB_12 0.0280935000
_diffrn_orient_matrix_UB_13 0.0210372000
_diffrn_orient_matrix_UB_21 0.0031343000
_diffrn_orient_matrix_UB_22 -0.0284210000
_diffrn_orient_matrix_UB_23 0.0754422000
_diffrn_orient_matrix_UB_31 0.0780648000
_diffrn_orient_matrix_UB_32 0.0973013000
_diffrn_orient_matrix_UB_33 0.0159790000
_diffrn_radiation_monochromator mirror
_diffrn_radiation_probe x-ray
_diffrn_radiation_type 'Cu K\a'
_diffrn_radiation_wavelength 1.54184
_diffrn_reflns_av_R_equivalents 0.0416
_diffrn_reflns_av_unetI/netI 0.0134
_diffrn_reflns_Laue_measured_fraction_full 0.999
_diffrn_reflns_Laue_measured_fraction_max 0.997
_diffrn_reflns_limit_h_max 21
_diffrn_reflns_limit_h_min -20
_diffrn_reflns_limit_k_max 20
_diffrn_reflns_limit_k_min -20
_diffrn_reflns_limit_l_max 23
_diffrn_reflns_limit_l_min -23
_diffrn_reflns_number 96080
_diffrn_reflns_point_group_measured_fraction_full 0.999
_diffrn_reflns_point_group_measured_fraction_max 0.997
_diffrn_reflns_theta_full 67.684
_diffrn_reflns_theta_max 73.674
_diffrn_reflns_theta_min 3.791
_diffrn_source 'micro-focus sealed X-ray tube'
_diffrn_source_type 'SuperNova (Cu) X-ray Source'
_exptl_absorpt_coefficient_mu 6.253
_exptl_absorpt_correction_T_max 1.00000
_exptl_absorpt_correction_T_min 0.16968
_exptl_absorpt_correction_type multi-scan
_exptl_absorpt_process_details
;
CrysAlisPro 1.171.41.120a (Rigaku Oxford Diffraction, 2021)
Empirical absorption correction using spherical harmonics,
implemented in SCALE3 ABSPACK scaling algorithm.
;
_exptl_crystal_colour yellow
_exptl_crystal_colour_primary yellow
_exptl_crystal_density_diffrn 1.405
_exptl_crystal_description block
_exptl_crystal_F_000 2076
_exptl_crystal_size_max 0.16
_exptl_crystal_size_mid 0.1
_exptl_crystal_size_min 0.06
_refine_diff_density_max 1.010
_refine_diff_density_min -0.745
_refine_diff_density_rms 0.063
_refine_ls_abs_structure_details
;
 Classical Flack method preferred over Parsons because s.u. lower.

Flack x: -0.027(11)  Shelx 2018
Hooft y: -0.0278(16) Olex2

Additionally, the complex is synthesised from a stating material of known configuration
;
_refine_ls_abs_structure_Flack -0.027(11)
_refine_ls_extinction_method none
_refine_ls_goodness_of_fit_ref 1.089
_refine_ls_hydrogen_treatment constr
_refine_ls_matrix_type full
_refine_ls_number_parameters 356
_refine_ls_number_reflns 6407
_refine_ls_number_restraints 1
_refine_ls_restrained_S_all 1.089
_refine_ls_R_factor_all 0.0426
_refine_ls_R_factor_gt 0.0424
_refine_ls_shift/su_max 0.000
_refine_ls_shift/su_mean 0.000
_refine_ls_structure_factor_coef Fsqd
_refine_ls_weighting_details 'w=1/[\s^2^(Fo^2^)+(0.0910P)^2^+2.0772P] where P=(Fo^2^+2Fc^2^)/3'
_refine_ls_weighting_scheme calc
_refine_ls_wR_factor_gt 0.1128
_refine_ls_wR_factor_ref 0.1132
_reflns_Friedel_coverage 0.939
_reflns_Friedel_fraction_full 1.000
_reflns_Friedel_fraction_max 0.996
_reflns_number_gt 6357
_reflns_number_total 6407
_reflns_threshold_expression 'I > 2\s(I)'
_cod_data_source_file d2dt02411j2.cif
_cod_data_source_block nk5
_cod_original_cell_volume 4772.90(6)
_cod_database_code 7711025
_shelx_shelxl_version_number 2018/3
_chemical_oxdiff_formula 'C20 H20 N2 O2 S Cl Ru'
_chemical_oxdiff_usercomment 'C20 H20 N2 O2 S Cl Ru  yellow block 0.06 0.1 0.16  nk226 Wills'
_shelx_space_group_comment
;
The symmetry employed for this shelxl refinement is uniquely defined
by the following loop, which should always be used as a source of
symmetry information in preference to the above space-group names.
They are only intended as comments.
;
_shelx_estimated_absorpt_t_max 0.705
_shelx_estimated_absorpt_t_min 0.434
_reflns_odcompleteness_completeness 99.14
_reflns_odcompleteness_iscentric 1
_reflns_odcompleteness_theta 74.08
_olex2_refinement_description
;
The water was modelled as disordered over two closely related positions. 
The occupancy of the two positions was fixed at 50% each. 
No hydrogens were located on these disordered solvents and they were refined isotropically.
The hydrogens were located on the amine but refined restraints. 

1. Fixed Uiso
 At 1.2 times of:
  All C(H) groups, All N(H,H) groups
 At 1.5 times of:
  All C(H,H,H) groups
2. Others
 Fixed Sof: O33(0.5) O34(0.5)
3.a Ternary CH refined with riding coordinates:
 C9(H9), C10(H10), C30(H30)
3.b Secondary CH2 refined with riding coordinates:
 N10(H10A,H10B)
3.c Aromatic/amide H refined with riding coordinates:
 C12(H12), C13(H13), C14(H14), C15(H15), C16(H16), C18(H18), C19(H19),
 C20(H20), C21(H21), C22(H22), C23(H23), C24(H24), C26(H26), C27(H27)
3.d Idealised Me refined as rotating group:
 C1(H1A,H1B,H1C), C6(H6A,H6B,H6C), C29(H29A,H29B,H29C), C31(H31A,H31B,H31C),
 C32(H32A,H32B,H32C)
;
_olex2_submission_special_instructions 'No special instructions were received'
_oxdiff_exptl_absorpt_empirical_details
;
Empirical correction (ABSPACK) includes:
- Absorption correction using spherical harmonics
- Frame scaling
;
_oxdiff_exptl_absorpt_empirical_full_max 3.834
_oxdiff_exptl_absorpt_empirical_full_min 0.653

loop_
_space_group_symop_operation_xyz
'x, y, z'
'-y, x-y, z+2/3'
'-x+y, -x, z+1/3'
'-x, -y, z+1/2'
'y, -x+y, z+1/6'
'x-y, x, z+5/6'

loop_
_atom_site_label
_atom_site_type_symbol
_atom_site_fract_x
_atom_site_fract_y
_atom_site_fract_z
_atom_site_U_iso_or_equiv
_atom_site_adp_type
_atom_site_occupancy
_atom_site_site_symmetry_order
_atom_site_calc_flag
_atom_site_refinement_flags_posn
_atom_site_refinement_flags_adp
_atom_site_refinement_flags_occupancy
_atom_site_disorder_assembly
_atom_site_disorder_group
C1 C 0.1782(9) 0.8070(6) 0.5019(7) 0.084(3) Uani 1 1 d . . . . .
H1A H 0.137320 0.796842 0.462689 0.126 Uiso 1 1 calc R U . . .
H1B H 0.239389 0.857658 0.491102 0.126 Uiso 1 1 calc R U . . .
H1C H 0.154813 0.822003 0.543355 0.126 Uiso 1 1 calc R U . . .
Cl1 Cl 0.00499(9) 0.22444(10) 0.60991(9) 0.0412(3) Uani 1 1 d . . . . .
Ru1 Ru -0.09444(2) 0.28301(2) 0.57831(2) 0.02399(14) Uani 1 1 d . . . . .
C2 C 0.1831(6) 0.7218(5) 0.5150(4) 0.0523(18) Uani 1 1 d . . . . .
N2 N 0.2537(4) 0.7143(3) 0.5006(3) 0.0436(13) Uani 1 1 d . . . . .
S3 S 0.09350(11) 0.62578(11) 0.55260(9) 0.0437(4) Uani 1 1 d . . . . .
C4 C 0.1564(4) 0.5712(3) 0.5466(3) 0.0294(11) Uani 1 1 d . . . . .
C5 C 0.2408(4) 0.6292(4) 0.5187(3) 0.0338(11) Uani 1 1 d . . . . .
C6 C 0.3182(4) 0.6128(4) 0.5061(3) 0.0400(13) Uani 1 1 d . . . . .
H6A H 0.327827 0.611626 0.456105 0.060 Uiso 1 1 calc R U . . .
H6B H 0.304155 0.554032 0.526511 0.060 Uiso 1 1 calc R U . . .
H6C H 0.373756 0.661799 0.527550 0.060 Uiso 1 1 calc R U . . .
O7A O 0.1808(2) 0.4370(3) 0.5688(2) 0.0289(8) Uani 1 1 d . . . . .
O7B O 0.0786(3) 0.4603(3) 0.6465(2) 0.0343(8) Uani 1 1 d . . . . .
S7 S 0.10828(7) 0.45817(8) 0.57669(6) 0.0243(2) Uani 1 1 d . . . . .
N8 N 0.0213(3) 0.3962(3) 0.5296(2) 0.0235(8) Uani 1 1 d . . . . .
C9 C 0.0439(3) 0.3724(3) 0.4608(3) 0.0239(9) Uani 1 1 d . . . . .
H9 H 0.082242 0.343286 0.468119 0.029 Uiso 1 1 calc R U . . .
C10 C -0.0481(3) 0.3016(3) 0.4286(3) 0.0261(10) Uani 1 1 d . . . . .
H10 H -0.085969 0.331450 0.422922 0.031 Uiso 1 1 calc R U . . .
N10 N -0.0936(3) 0.2278(3) 0.4802(2) 0.0271(9) Uani 1 1 d . . . . .
H10A H -0.063717 0.195675 0.483140 0.033 Uiso 1 1 calc R U . . .
H10B H -0.152036 0.188752 0.466489 0.033 Uiso 1 1 calc R U . . .
C11 C -0.0389(4) 0.2681(4) 0.3585(3) 0.0349(12) Uani 1 1 d . . . . .
C12 C -0.0531(4) 0.3057(6) 0.2986(4) 0.0494(16) Uani 1 1 d . . . . .
H12 H -0.068701 0.352249 0.302361 0.059 Uiso 1 1 calc R U . . .
C13 C -0.0445(5) 0.2750(8) 0.2329(4) 0.066(2) Uani 1 1 d . . . . .
H13 H -0.054043 0.301409 0.192590 0.079 Uiso 1 1 calc R U . . .
C14 C -0.0228(5) 0.2083(7) 0.2262(4) 0.066(3) Uani 1 1 d . . . . .
H14 H -0.017948 0.187620 0.181421 0.079 Uiso 1 1 calc R U . . .
C15 C -0.0080(6) 0.1709(6) 0.2842(5) 0.066(2) Uani 1 1 d . . . . .
H15 H 0.008138 0.124838 0.279344 0.080 Uiso 1 1 calc R U . . .
C16 C -0.0163(5) 0.1996(5) 0.3509(4) 0.0486(16) Uani 1 1 d . . . . .
H16 H -0.006617 0.172442 0.390675 0.058 Uiso 1 1 calc R U . . .
C17 C 0.0938(3) 0.4534(3) 0.4126(3) 0.0251(9) Uani 1 1 d . . . . .
C18 C 0.0596(4) 0.5111(4) 0.3982(3) 0.0332(12) Uani 1 1 d . . . . .
H18 H 0.003982 0.500186 0.418853 0.040 Uiso 1 1 calc R U . . .
C19 C 0.1067(5) 0.5850(5) 0.3536(4) 0.0429(14) Uani 1 1 d . . . . .
H19 H 0.083871 0.625146 0.344893 0.051 Uiso 1 1 calc R U . . .
C20 C 0.1868(5) 0.6003(5) 0.3219(3) 0.0440(14) Uani 1 1 d . . . . .
H20 H 0.217956 0.650091 0.290787 0.053 Uiso 1 1 calc R U . . .
C21 C 0.2209(4) 0.5434(5) 0.3356(3) 0.0400(13) Uani 1 1 d . . . . .
H21 H 0.276112 0.554153 0.314368 0.048 Uiso 1 1 calc R U . . .
C22 C 0.1744(4) 0.4695(4) 0.3808(3) 0.0307(10) Uani 1 1 d . . . . .
H22 H 0.198057 0.429997 0.389851 0.037 Uiso 1 1 calc R U . . .
C23 C -0.2296(4) 0.2627(5) 0.5625(3) 0.0353(12) Uani 1 1 d . . . . .
H23 H -0.263826 0.250002 0.520805 0.042 Uiso 1 1 calc R U . . .
C24 C -0.2379(4) 0.1884(4) 0.6029(3) 0.0352(12) Uani 1 1 d . . . . .
H24 H -0.278187 0.127423 0.588405 0.042 Uiso 1 1 calc R U . . .
C25 C -0.1867(4) 0.2048(4) 0.6641(3) 0.0344(12) Uani 1 1 d . . . . .
C26 C -0.1287(4) 0.2979(4) 0.6847(3) 0.0340(11) Uani 1 1 d . . . . .
H26 H -0.093716 0.310484 0.726031 0.041 Uiso 1 1 calc R U . . .
C27 C -0.1221(4) 0.3708(4) 0.6456(3) 0.0325(11) Uani 1 1 d . . . . .
H27 H -0.083909 0.431673 0.661209 0.039 Uiso 1 1 calc R U . . .
C28 C -0.1723(4) 0.3547(4) 0.5824(3) 0.0339(11) Uani 1 1 d . . . . .
C29 C -0.1622(5) 0.4312(5) 0.5386(4) 0.0438(14) Uani 1 1 d . . . . .
H29A H -0.097586 0.478470 0.536369 0.066 Uiso 1 1 calc R U . . .
H29B H -0.197598 0.456940 0.558661 0.066 Uiso 1 1 calc R U . . .
H29C H -0.184554 0.408662 0.491708 0.066 Uiso 1 1 calc R U . . .
C30 C -0.1894(5) 0.1291(5) 0.7071(4) 0.0448(15) Uani 1 1 d . . . . .
H30 H -0.125326 0.149404 0.721897 0.054 Uiso 1 1 calc R U . . .
C31 C -0.2247(7) 0.0391(5) 0.6683(5) 0.061(2) Uani 1 1 d . . . . .
H31A H -0.288434 0.015774 0.654913 0.092 Uiso 1 1 calc R U . . .
H31B H -0.220608 -0.005436 0.698500 0.092 Uiso 1 1 calc R U . . .
H31C H -0.187592 0.048980 0.626691 0.092 Uiso 1 1 calc R U . . .
C32 C -0.2451(8) 0.1177(7) 0.7730(5) 0.076(3) Uani 1 1 d . . . . .
H32A H -0.221290 0.176973 0.795950 0.114 Uiso 1 1 calc R U . . .
H32B H -0.240230 0.074791 0.804462 0.114 Uiso 1 1 calc R U . . .
H32C H -0.309236 0.093931 0.760525 0.114 Uiso 1 1 calc R U . . .
O33 O -0.0674(10) -0.0519(10) 0.6536(8) 0.064(3) Uiso 0.5 1 d . . P A 1
O34 O -0.0908(11) -0.0910(11) 0.6286(8) 0.072(3) Uiso 0.5 1 d . . P B 2

loop_
_atom_site_aniso_label
_atom_site_aniso_U_11
_atom_site_aniso_U_22
_atom_site_aniso_U_33
_atom_site_aniso_U_23
_atom_site_aniso_U_13
_atom_site_aniso_U_12
C1 0.103(8) 0.042(4) 0.118(10) 0.003(5) 0.000(7) 0.045(5)
Cl1 0.0285(6) 0.0391(7) 0.0533(8) 0.0118(6) 0.0020(6) 0.0149(5)
Ru1 0.01699(18) 0.0278(2) 0.0239(2) -0.00028(14) 0.00189(13) 0.00868(14)
C2 0.067(5) 0.030(3) 0.061(4) -0.006(3) -0.010(4) 0.025(3)
N2 0.051(3) 0.025(2) 0.044(3) -0.001(2) -0.003(2) 0.011(2)
S3 0.0449(8) 0.0357(7) 0.0577(9) -0.0077(6) -0.0010(7) 0.0256(6)
C4 0.028(2) 0.023(2) 0.035(3) -0.006(2) -0.002(2) 0.011(2)
C5 0.035(3) 0.025(2) 0.032(3) -0.001(2) 0.000(2) 0.008(2)
C6 0.028(3) 0.036(3) 0.044(3) 0.003(2) 0.007(2) 0.007(2)
O7A 0.0219(16) 0.0297(17) 0.033(2) 0.0050(14) -0.0023(14) 0.0116(14)
O7B 0.0267(18) 0.042(2) 0.0251(19) -0.0020(16) -0.0008(15) 0.0102(16)
S7 0.0194(5) 0.0254(5) 0.0246(5) 0.0006(4) -0.0011(4) 0.0086(4)
N8 0.0181(17) 0.0264(19) 0.0233(19) -0.0003(16) -0.0002(15) 0.0092(16)
C9 0.019(2) 0.028(2) 0.025(2) -0.0003(18) 0.0009(17) 0.0112(18)
C10 0.021(2) 0.028(2) 0.027(3) -0.0024(18) 0.0017(18) 0.0106(18)
N10 0.0207(19) 0.0244(19) 0.033(2) -0.0019(17) 0.0034(16) 0.0090(16)
C11 0.020(2) 0.043(3) 0.029(3) -0.007(2) 0.0012(19) 0.007(2)
C12 0.031(3) 0.071(4) 0.033(3) -0.002(3) 0.000(2) 0.016(3)
C13 0.035(3) 0.102(7) 0.032(3) -0.002(4) 0.001(3) 0.013(4)
C14 0.039(4) 0.082(6) 0.046(4) -0.027(4) 0.010(3) 0.006(4)
C15 0.061(5) 0.063(5) 0.063(5) -0.024(4) 0.017(4) 0.022(4)
C16 0.048(4) 0.047(4) 0.045(4) -0.013(3) 0.009(3) 0.020(3)
C17 0.023(2) 0.029(2) 0.021(2) -0.0021(19) -0.0006(19) 0.0117(18)
C18 0.029(2) 0.040(3) 0.033(3) 0.007(2) 0.003(2) 0.020(2)
C19 0.046(3) 0.045(3) 0.044(3) 0.014(3) 0.001(3) 0.027(3)
C20 0.044(3) 0.043(3) 0.036(3) 0.014(3) 0.005(3) 0.014(3)
C21 0.033(3) 0.047(3) 0.032(3) 0.006(2) 0.011(2) 0.013(3)
C22 0.028(2) 0.036(3) 0.028(2) 0.001(2) 0.005(2) 0.016(2)
C23 0.020(2) 0.054(3) 0.032(3) -0.007(2) 0.0009(19) 0.019(2)
C24 0.018(2) 0.040(3) 0.037(3) -0.007(2) 0.005(2) 0.006(2)
C25 0.024(2) 0.036(3) 0.030(3) 0.003(2) 0.010(2) 0.006(2)
C26 0.029(3) 0.044(3) 0.024(2) -0.003(2) 0.007(2) 0.014(2)
C27 0.026(2) 0.037(3) 0.033(3) -0.006(2) 0.003(2) 0.015(2)
C28 0.026(2) 0.047(3) 0.034(3) -0.002(3) 0.004(2) 0.021(2)
C29 0.040(3) 0.057(4) 0.048(3) 0.006(3) 0.006(3) 0.034(3)
C30 0.042(3) 0.040(3) 0.038(3) 0.010(3) 0.012(3) 0.010(3)
C31 0.064(5) 0.040(4) 0.067(5) 0.008(3) 0.015(4) 0.016(4)
C32 0.097(7) 0.067(5) 0.054(5) 0.026(4) 0.040(5) 0.034(5)

loop_
_atom_type_symbol
_atom_type_description
_atom_type_scat_dispersion_real
_atom_type_scat_dispersion_imag
_atom_type_scat_source
C C 0.0181 0.0091 'International Tables Vol C Tables 4.2.6.8 and 6.1.1.4'
H H 0.0000 0.0000 'International Tables Vol C Tables 4.2.6.8 and 6.1.1.4'
Cl Cl 0.3639 0.7018 'International Tables Vol C Tables 4.2.6.8 and 6.1.1.4'
N N 0.0311 0.0180 'International Tables Vol C Tables 4.2.6.8 and 6.1.1.4'
O O 0.0492 0.0322 'International Tables Vol C Tables 4.2.6.8 and 6.1.1.4'
Ru Ru 0.0552 3.2960 'International Tables Vol C Tables 4.2.6.8 and 6.1.1.4'
S S 0.3331 0.5567 'International Tables Vol C Tables 4.2.6.8 and 6.1.1.4'

loop_
_geom_angle_atom_site_label_1
_geom_angle_atom_site_label_2
_geom_angle_atom_site_label_3
_geom_angle
_geom_angle_site_symmetry_1
_geom_angle_site_symmetry_3
_geom_angle_publ_flag
H1A C1 H1B 109.5 . . ?
H1A C1 H1C 109.5 . . ?
H1B C1 H1C 109.5 . . ?
C2 C1 H1A 109.5 . . ?
C2 C1 H1B 109.5 . . ?
C2 C1 H1C 109.5 . . ?
N8 Ru1 Cl1 88.01(11) . . ?
N8 Ru1 C23 120.0(2) . . ?
N8 Ru1 C24 158.1(2) . . ?
N8 Ru1 C25 156.61(19) . . ?
N8 Ru1 C26 118.97(19) . . ?
N8 Ru1 C27 93.62(19) . . ?
N8 Ru1 C28 93.10(19) . . ?
N10 Ru1 Cl1 83.40(13) . . ?
N10 Ru1 N8 78.36(16) . . ?
N10 Ru1 C23 92.50(19) . . ?
N10 Ru1 C24 96.92(19) . . ?
N10 Ru1 C25 124.5(2) . . ?
N10 Ru1 C26 162.6(2) . . ?
N10 Ru1 C27 151.7(2) . . ?
N10 Ru1 C28 114.5(2) . . ?
C23 Ru1 Cl1 150.38(18) . . ?
C23 Ru1 C24 38.3(3) . . ?
C23 Ru1 C25 68.6(2) . . ?
C23 Ru1 C26 80.2(2) . . ?
C23 Ru1 C27 67.8(2) . . ?
C23 Ru1 C28 37.9(2) . . ?
C24 Ru1 Cl1 112.94(18) . . ?
C24 Ru1 C25 37.4(2) . . ?
C24 Ru1 C27 80.4(2) . . ?
C24 Ru1 C28 69.1(2) . . ?
C25 Ru1 Cl1 89.62(18) . . ?
C26 Ru1 Cl1 95.11(17) . . ?
C26 Ru1 C24 67.6(2) . . ?
C26 Ru1 C25 38.2(2) . . ?
C26 Ru1 C27 37.4(2) . . ?
C26 Ru1 C28 68.6(2) . . ?
C27 Ru1 Cl1 123.81(16) . . ?
C27 Ru1 C25 68.6(2) . . ?
C27 Ru1 C28 38.1(2) . . ?
C28 Ru1 Cl1 161.93(17) . . ?
C28 Ru1 C25 82.2(2) . . ?
C1 C2 S3 121.8(7) . . ?
N2 C2 C1 123.6(8) . . ?
N2 C2 S3 114.6(5) . . ?
C2 N2 C5 111.9(6) . . ?
C4 S3 C2 89.4(3) . . ?
S3 C4 S7 119.0(3) . . ?
C5 C4 S3 110.1(4) . . ?
C5 C4 S7 130.9(4) . . ?
N2 C5 C6 117.1(5) . . ?
C4 C5 N2 114.0(6) . . ?
C4 C5 C6 128.9(5) . . ?
C5 C6 H6A 109.5 . . ?
C5 C6 H6B 109.5 . . ?
C5 C6 H6C 109.5 . . ?
H6A C6 H6B 109.5 . . ?
H6A C6 H6C 109.5 . . ?
H6B C6 H6C 109.5 . . ?
O7A S7 C4 104.2(2) . . ?
O7A S7 N8 113.2(2) . . ?
O7B S7 C4 104.9(3) . . ?
O7B S7 O7A 116.9(2) . . ?
O7B S7 N8 109.2(2) . . ?
N8 S7 C4 107.4(2) . . ?
S7 N8 Ru1 117.7(2) . . ?
C9 N8 Ru1 113.0(3) . . ?
C9 N8 S7 114.0(3) . . ?
N8 C9 H9 109.0 . . ?
N8 C9 C10 105.8(4) . . ?
N8 C9 C17 113.8(4) . . ?
C10 C9 H9 109.0 . . ?
C17 C9 H9 109.0 . . ?
C17 C9 C10 110.1(4) . . ?
C9 C10 H10 107.8 . . ?
N10 C10 C9 106.4(4) . . ?
N10 C10 H10 107.8 . . ?
N10 C10 C11 113.3(4) . . ?
C11 C10 C9 113.7(4) . . ?
C11 C10 H10 107.8 . . ?
Ru1 N10 H10A 109.6 . . ?
Ru1 N10 H10B 109.6 . . ?
C10 N10 Ru1 110.2(3) . . ?
C10 N10 H10A 109.6 . . ?
C10 N10 H10B 109.6 . . ?
H10A N10 H10B 108.1 . . ?
C12 C11 C10 119.9(6) . . ?
C12 C11 C16 118.0(6) . . ?
C16 C11 C10 122.0(6) . . ?
C11 C12 H12 119.8 . . ?
C11 C12 C13 120.4(8) . . ?
C13 C12 H12 119.8 . . ?
C12 C13 H13 119.5 . . ?
C14 C13 C12 121.0(9) . . ?
C14 C13 H13 119.5 . . ?
C13 C14 H14 120.2 . . ?
C13 C14 C15 119.6(7) . . ?
C15 C14 H14 120.2 . . ?
C14 C15 H15 119.5 . . ?
C14 C15 C16 121.0(9) . . ?
C16 C15 H15 119.5 . . ?
C11 C16 C15 120.0(8) . . ?
C11 C16 H16 120.0 . . ?
C15 C16 H16 120.0 . . ?
C18 C17 C9 121.2(4) . . ?
C18 C17 C22 119.1(5) . . ?
C22 C17 C9 119.7(5) . . ?
C17 C18 H18 120.0 . . ?
C17 C18 C19 120.0(5) . . ?
C19 C18 H18 120.0 . . ?
C18 C19 H19 119.7 . . ?
C20 C19 C18 120.5(6) . . ?
C20 C19 H19 119.7 . . ?
C19 C20 H20 120.1 . . ?
C21 C20 C19 119.8(6) . . ?
C21 C20 H20 120.1 . . ?
C20 C21 H21 120.0 . . ?
C20 C21 C22 120.1(6) . . ?
C22 C21 H21 120.0 . . ?
C17 C22 C21 120.5(5) . . ?
C17 C22 H22 119.8 . . ?
C21 C22 H22 119.8 . . ?
Ru1 C23 H23 129.2 . . ?
C24 C23 Ru1 72.0(3) . . ?
C24 C23 H23 118.9 . . ?
C28 C23 Ru1 72.4(3) . . ?
C28 C23 H23 118.9 . . ?
C28 C23 C24 122.3(5) . . ?
Ru1 C24 H24 131.4 . . ?
C23 C24 Ru1 69.7(3) . . ?
C23 C24 H24 119.8 . . ?
C25 C24 Ru1 71.9(3) . . ?
C25 C24 C23 120.4(5) . . ?
C25 C24 H24 119.8 . . ?
C24 C25 Ru1 70.7(3) . . ?
C24 C25 C26 117.7(6) . . ?
C24 C25 C30 122.7(6) . . ?
C26 C25 Ru1 70.0(3) . . ?
C26 C25 C30 119.6(6) . . ?
C30 C25 Ru1 129.4(4) . . ?
Ru1 C26 H26 130.0 . . ?
C25 C26 Ru1 71.8(3) . . ?
C25 C26 H26 119.1 . . ?
C27 C26 Ru1 71.7(3) . . ?
C27 C26 C25 121.7(5) . . ?
C27 C26 H26 119.1 . . ?
Ru1 C27 H27 131.4 . . ?
C26 C27 Ru1 70.9(3) . . ?
C26 C27 H27 119.6 . . ?
C26 C27 C28 120.8(5) . . ?
C28 C27 Ru1 71.0(3) . . ?
C28 C27 H27 119.6 . . ?
C23 C28 Ru1 69.7(3) . . ?
C23 C28 C27 117.1(6) . . ?
C23 C28 C29 121.5(6) . . ?
C27 C28 Ru1 70.9(3) . . ?
C27 C28 C29 121.4(6) . . ?
C29 C28 Ru1 128.5(4) . . ?
C28 C29 H29A 109.5 . . ?
C28 C29 H29B 109.5 . . ?
C28 C29 H29C 109.5 . . ?
H29A C29 H29B 109.5 . . ?
H29A C29 H29C 109.5 . . ?
H29B C29 H29C 109.5 . . ?
C25 C30 H30 107.4 . . ?
C25 C30 C31 114.1(6) . . ?
C25 C30 C32 108.6(7) . . ?
C31 C30 H30 107.4 . . ?
C31 C30 C32 111.8(7) . . ?
C32 C30 H30 107.4 . . ?
C30 C31 H31A 109.5 . . ?
C30 C31 H31B 109.5 . . ?
C30 C31 H31C 109.5 . . ?
H31A C31 H31B 109.5 . . ?
H31A C31 H31C 109.5 . . ?
H31B C31 H31C 109.5 . . ?
C30 C32 H32A 109.5 . . ?
C30 C32 H32B 109.5 . . ?
C30 C32 H32C 109.5 . . ?
H32A C32 H32B 109.5 . . ?
H32A C32 H32C 109.5 . . ?
H32B C32 H32C 109.5 . . ?

loop_
_geom_bond_atom_site_label_1
_geom_bond_atom_site_label_2
_geom_bond_distance
_geom_bond_site_symmetry_2
_geom_bond_publ_flag
C1 H1A 0.9800 . ?
C1 H1B 0.9800 . ?
C1 H1C 0.9800 . ?
C1 C2 1.505(10) . ?
Cl1 Ru1 2.4171(15) . ?
Ru1 N8 2.151(4) . ?
Ru1 N10 2.113(4) . ?
Ru1 C23 2.157(5) . ?
Ru1 C24 2.188(5) . ?
Ru1 C25 2.203(5) . ?
Ru1 C26 2.180(5) . ?
Ru1 C27 2.191(5) . ?
Ru1 C28 2.192(5) . ?
C2 N2 1.293(11) . ?
C2 S3 1.731(8) . ?
N2 C5 1.388(8) . ?
S3 C4 1.725(6) . ?
C4 C5 1.374(8) . ?
C4 S7 1.760(5) . ?
C5 C6 1.488(9) . ?
C6 H6A 0.9800 . ?
C6 H6B 0.9800 . ?
C6 H6C 0.9800 . ?
O7A S7 1.447(4) . ?
O7B S7 1.444(4) . ?
S7 N8 1.596(4) . ?
N8 C9 1.490(6) . ?
C9 H9 1.0000 . ?
C9 C10 1.541(7) . ?
C9 C17 1.516(7) . ?
C10 H10 1.0000 . ?
C10 N10 1.477(7) . ?
C10 C11 1.502(7) . ?
N10 H10A 0.9100 . ?
N10 H10B 0.9100 . ?
C11 C12 1.395(10) . ?
C11 C16 1.397(10) . ?
C12 H12 0.9500 . ?
C12 C13 1.403(11) . ?
C13 H13 0.9500 . ?
C13 C14 1.355(16) . ?
C14 H14 0.9500 . ?
C14 C15 1.368(16) . ?
C15 H15 0.9500 . ?
C15 C16 1.406(10) . ?
C16 H16 0.9500 . ?
C17 C18 1.389(8) . ?
C17 C22 1.391(7) . ?
C18 H18 0.9500 . ?
C18 C19 1.392(9) . ?
C19 H19 0.9500 . ?
C19 C20 1.387(10) . ?
C20 H20 0.9500 . ?
C20 C21 1.373(10) . ?
C21 H21 0.9500 . ?
C21 C22 1.398(8) . ?
C22 H22 0.9500 . ?
C23 H23 0.9500 . ?
C23 C24 1.425(9) . ?
C23 C28 1.413(9) . ?
C24 H24 0.9500 . ?
C24 C25 1.407(9) . ?
C25 C26 1.433(8) . ?
C25 C30 1.506(10) . ?
C26 H26 0.9500 . ?
C26 C27 1.403(9) . ?
C27 H27 0.9500 . ?
C27 C28 1.431(8) . ?
C28 C29 1.480(9) . ?
C29 H29A 0.9800 . ?
C29 H29B 0.9800 . ?
C29 H29C 0.9800 . ?
C30 H30 1.0000 . ?
C30 C31 1.525(11) . ?
C30 C32 1.534(10) . ?
C31 H31A 0.9800 . ?
C31 H31B 0.9800 . ?
C31 H31C 0.9800 . ?
C32 H32A 0.9800 . ?
C32 H32B 0.9800 . ?
C32 H32C 0.9800 . ?

loop_
_geom_hbond_atom_site_label_D
_geom_hbond_atom_site_label_H
_geom_hbond_atom_site_label_A
_geom_hbond_distance_DH
_geom_hbond_distance_HA
_geom_hbond_distance_DA
_geom_hbond_angle_DHA
_geom_hbond_site_symmetry_A
_geom_hbond_publ_flag
C6 H6B O7A 0.98 2.19 2.964(7) 134.7 . yes
N10 H10B O7A 0.91 2.10 2.875(6) 142.0 6_554 yes
